data_4036124
loop_
_publ_author_name
'Huang, Hai'
'He, Guangke'
'Zhu, Guohao'
'Zhu, Xiaolin'
'Qiu, Shineng'
'Zhu, Hongjun'

_publ_section_title
;
 Palladium-catalyzed intramolecular cyclization of ynamides: synthesis of
 4-halo-oxazolones.
;
_journal_issue 7
_journal_name_full 'The Journal of organic chemistry'
_journal_page_first 3480
_journal_page_last 3487
_journal_paper_doi 10.1021/acs.joc.5b00071
_journal_volume 80
_journal_year 2015
_chemical_formula_sum 'C16 H12 Br N O2'
_chemical_formula_weight 330.18
_space_group_IT_number 2
_space_group_name_Hall '-P 1'
_space_group_name_H-M_alt 'P -1'
_symmetry_cell_setting triclinic
_symmetry_space_group_name_H-M 'P -1'
_atom_sites_solution_hydrogens geom
_atom_sites_solution_primary direct
_atom_sites_solution_secondary difmap
_audit_creation_method SHELXL-97
_cell_angle_alpha 86.634(9)
_cell_angle_beta 81.768(10)
_cell_angle_gamma 77.572(10)
_cell_formula_units_Z 2
_cell_length_a 5.600(3)
_cell_length_b 10.424(7)
_cell_length_c 12.430(8)
_cell_measurement_reflns_used 1828
_cell_measurement_temperature 293(2)
_cell_measurement_theta_max 23.76
_cell_measurement_theta_min 2.56
_cell_volume 701.0(8)
_computing_cell_refinement 'Bruker SAINT'
_computing_data_collection 'Bruker APEX2'
_computing_data_reduction 'Bruker SAINT'
_computing_molecular_graphics 'Bruker SHELXTL'
_computing_publication_material 'Bruker SHELXTL'
_computing_structure_refinement 'SHELXL-97 (Sheldrick, 2008)'
_computing_structure_solution 'SHELXS-97 (Sheldrick, 2008)'
_diffrn_ambient_temperature 293(2)
_diffrn_measured_fraction_theta_full 0.981
_diffrn_measured_fraction_theta_max 0.981
_diffrn_measurement_device_type 'Bruker APEX-II CCD'
_diffrn_measurement_method '\f and \w scans'
_diffrn_radiation_monochromator graphite
_diffrn_radiation_source 'fine-focus sealed tube'
_diffrn_radiation_type MoK\a
_diffrn_radiation_wavelength 0.71073
_diffrn_reflns_av_R_equivalents 0.0611
_diffrn_reflns_av_sigmaI/netI 0.0923
_diffrn_reflns_limit_h_max 6
_diffrn_reflns_limit_h_min -5
_diffrn_reflns_limit_k_max 12
_diffrn_reflns_limit_k_min -12
_diffrn_reflns_limit_l_max 14
_diffrn_reflns_limit_l_min -14
_diffrn_reflns_number 5005
_diffrn_reflns_theta_full 25.01
_diffrn_reflns_theta_max 25.01
_diffrn_reflns_theta_min 1.66
_exptl_absorpt_coefficient_mu 2.932
_exptl_absorpt_correction_T_max 0.6058
_exptl_absorpt_correction_T_min 0.5049
_exptl_absorpt_correction_type multi-scan
_exptl_absorpt_process_details sadabs
_exptl_crystal_colour colorless
_exptl_crystal_density_diffrn 1.564
_exptl_crystal_density_method 'not measured'
_exptl_crystal_description block
_exptl_crystal_F_000 332
_exptl_crystal_size_max 0.27
_exptl_crystal_size_mid 0.25
_exptl_crystal_size_min 0.19
_refine_diff_density_max 1.047
_refine_diff_density_min -1.201
_refine_diff_density_rms 0.179
_refine_ls_extinction_method none
_refine_ls_goodness_of_fit_ref 1.034
_refine_ls_hydrogen_treatment constr
_refine_ls_matrix_type full
_refine_ls_number_parameters 182
_refine_ls_number_reflns 2434
_refine_ls_number_restraints 0
_refine_ls_restrained_S_all 1.034
_refine_ls_R_factor_all 0.0886
_refine_ls_R_factor_gt 0.0644
_refine_ls_shift/su_max 0.000
_refine_ls_shift/su_mean 0.000
_refine_ls_structure_factor_coef Fsqd
_refine_ls_weighting_details 'calc w=1/[\s^2^(Fo^2^)+(0.1337P)^2^+0.0000P] where P=(Fo^2^+2Fc^2^)/3'
_refine_ls_weighting_scheme calc
_refine_ls_wR_factor_gt 0.1693
_refine_ls_wR_factor_ref 0.2097
_reflns_number_gt 1782
_reflns_number_total 2434
_reflns_threshold_expression >2sigma(I)
_cod_data_source_file jo5b00071_si_003.cif
_cod_data_source_block mo_20141031ngdzxl_0m
_cod_depositor_comments
;
The following automatic conversions were performed:

data item '_symmetry_cell_setting' value 'Triclinic' was changed to
'triclinic' in accordance with the
/home/saulius/struct/COD-crude-data/automatic-downloads/DataCite-retrospective/ACS/depositions/lib/dictionaries/cif_core.dic
dictionary named 'cif_core.dic' version 2.4.2 last updated on
2011-04-26.

Automatic conversion script
Id: cif_fix_values 6909 2019-04-08 15:41:33Z antanas 
;
_cod_original_sg_symbol_H-M 'P-1   '
_cod_database_code 4036124

loop_
_symmetry_equiv_pos_as_xyz
'x, y, z'
'-x, -y, -z'

loop_
_atom_site_label
_atom_site_type_symbol
_atom_site_fract_x
_atom_site_fract_y
_atom_site_fract_z
_atom_site_U_iso_or_equiv
_atom_site_adp_type
_atom_site_occupancy
_atom_site_symmetry_multiplicity
_atom_site_calc_flag
_atom_site_refinement_flags
Br1 Br 0.04843(12) 0.53960(7) 0.34320(5) 0.0521(3) Uani 1 1 d .
C1 C 0.3705(15) 0.1494(7) 0.6101(6) 0.0572(19) Uani 1 1 d .
C2 C 0.2448(15) 0.1349(8) 0.5293(7) 0.065(2) Uani 1 1 d .
H2 H 0.1308 0.0809 0.5411 0.078 Uiso 1 1 calc R
C3 C 0.2789(14) 0.1979(8) 0.4284(6) 0.0574(19) Uani 1 1 d .
H3 H 0.1899 0.1851 0.3738 0.069 Uiso 1 1 calc R
C4 C 0.4450(12) 0.2792(7) 0.4096(5) 0.0424(15) Uani 1 1 d .
C5 C 0.5729(16) 0.2957(9) 0.4943(6) 0.061(2) Uani 1 1 d .
H5 H 0.6846 0.3511 0.4844 0.073 Uiso 1 1 calc R
C6 C 0.5349(15) 0.2304(9) 0.5924(6) 0.063(2) Uani 1 1 d .
H6 H 0.6229 0.2416 0.6479 0.075 Uiso 1 1 calc R
C7 C 0.334(2) 0.0816(9) 0.7201(7) 0.088(3) Uani 1 1 d .
H7A H 0.1659 0.0714 0.7363 0.131 Uiso 1 1 calc R
H7B H 0.3696 0.1335 0.7747 0.131 Uiso 1 1 calc R
H7C H 0.4425 -0.0033 0.7194 0.131 Uiso 1 1 calc R
C8 C 0.4893(12) 0.5074(7) 0.1815(5) 0.0458(16) Uani 1 1 d .
C9 C 0.4619(13) 0.6237(7) 0.1093(5) 0.0447(15) Uani 1 1 d .
C10 C 0.2434(16) 0.7118(9) 0.1120(7) 0.077(3) Uani 1 1 d .
H10 H 0.1060 0.6970 0.1586 0.093 Uiso 1 1 calc R
C11 C 0.2256(18) 0.8255(10) 0.0441(8) 0.083(3) Uani 1 1 d .
H11 H 0.0783 0.8877 0.0483 0.099 Uiso 1 1 calc R
C12 C 0.4247(18) 0.8448(9) -0.0282(7) 0.070(2) Uani 1 1 d .
H12 H 0.4122 0.9198 -0.0732 0.084 Uiso 1 1 calc R
C13 C 0.6386(19) 0.7550(10) -0.0340(7) 0.074(3) Uani 1 1 d .
H13 H 0.7721 0.7681 -0.0840 0.089 Uiso 1 1 calc R
C14 C 0.6630(14) 0.6427(8) 0.0339(6) 0.0596(19) Uani 1 1 d .
H14 H 0.8113 0.5813 0.0290 0.072 Uiso 1 1 calc R
C15 C 0.3564(12) 0.4642(7) 0.2698(5) 0.0428(15) Uani 1 1 d .
C16 C 0.7119(13) 0.3172(8) 0.2408(5) 0.0503(17) Uani 1 1 d .
N1 N 0.4922(10) 0.3475(6) 0.3077(4) 0.0472(13) Uani 1 1 d .
O1 O 0.8832(10) 0.2240(6) 0.2452(4) 0.0650(14) Uani 1 1 d .
O2 O 0.7108(8) 0.4137(5) 0.1630(4) 0.0500(12) Uani 1 1 d .

loop_
_atom_site_aniso_label
_atom_site_aniso_U_11
_atom_site_aniso_U_22
_atom_site_aniso_U_33
_atom_site_aniso_U_23
_atom_site_aniso_U_13
_atom_site_aniso_U_12
Br1 0.0445(5) 0.0520(5) 0.0555(5) -0.0043(3) 0.0053(3) -0.0079(3)
C1 0.068(5) 0.038(4) 0.057(4) -0.001(3) 0.005(4) -0.001(3)
C2 0.063(5) 0.046(5) 0.086(6) 0.002(4) 0.008(4) -0.023(4)
C3 0.049(4) 0.063(5) 0.064(5) -0.011(4) -0.011(3) -0.015(4)
C4 0.043(4) 0.050(4) 0.034(3) -0.001(3) -0.002(3) -0.011(3)
C5 0.071(5) 0.078(6) 0.044(4) 0.005(3) -0.014(4) -0.039(4)
C6 0.067(5) 0.084(6) 0.039(4) 0.005(3) -0.006(3) -0.021(4)
C7 0.115(8) 0.055(6) 0.074(6) 0.015(4) 0.022(5) -0.003(5)
C8 0.043(4) 0.064(5) 0.030(3) -0.005(3) -0.001(3) -0.012(3)
C9 0.052(4) 0.051(4) 0.034(3) -0.006(3) -0.006(3) -0.017(3)
C10 0.053(5) 0.091(7) 0.071(6) 0.030(5) 0.010(4) 0.001(5)
C11 0.071(6) 0.069(6) 0.096(7) 0.030(5) -0.005(5) 0.001(5)
C12 0.086(7) 0.056(5) 0.069(5) 0.013(4) -0.016(5) -0.018(5)
C13 0.088(7) 0.081(7) 0.059(5) 0.004(4) 0.008(4) -0.044(6)
C14 0.054(4) 0.058(5) 0.064(5) -0.002(4) 0.005(4) -0.013(4)
C15 0.040(4) 0.047(4) 0.041(4) -0.008(3) -0.008(3) -0.006(3)
C16 0.046(4) 0.063(5) 0.040(4) -0.010(3) -0.007(3) -0.006(4)
N1 0.048(3) 0.047(4) 0.044(3) -0.004(2) -0.006(3) -0.003(3)
O1 0.056(3) 0.072(4) 0.057(3) -0.002(2) -0.007(2) 0.009(3)
O2 0.042(3) 0.067(3) 0.037(2) 0.001(2) -0.0015(19) -0.007(2)

loop_
_atom_type_symbol
_atom_type_description
_atom_type_scat_dispersion_real
_atom_type_scat_dispersion_imag
_atom_type_scat_source
C C 0.0033 0.0016 'International Tables Vol C Tables 4.2.6.8 and 6.1.1.4'
H H 0.0000 0.0000 'International Tables Vol C Tables 4.2.6.8 and 6.1.1.4'
Br Br -0.2901 2.4595 'International Tables Vol C Tables 4.2.6.8 and 6.1.1.4'
N N 0.0061 0.0033 'International Tables Vol C Tables 4.2.6.8 and 6.1.1.4'
O O 0.0106 0.0060 'International Tables Vol C Tables 4.2.6.8 and 6.1.1.4'

loop_
_geom_angle_atom_site_label_1
_geom_angle_atom_site_label_2
_geom_angle_atom_site_label_3
_geom_angle
C2 C1 C6 118.4(7)
C2 C1 C7 122.5(8)
C6 C1 C7 119.0(8)
C1 C2 C3 122.2(7)
C1 C2 H2 118.9
C3 C2 H2 118.9
C4 C3 C2 119.8(7)
C4 C3 H3 120.1
C2 C3 H3 120.1
C3 C4 C5 117.9(6)
C3 C4 N1 123.4(6)
C5 C4 N1 118.8(6)
C6 C5 C4 120.3(7)
C6 C5 H5 119.8
C4 C5 H5 119.8
C1 C6 C5 121.4(7)
C1 C6 H6 119.3
C5 C6 H6 119.3
C1 C7 H7A 109.5
C1 C7 H7B 109.5
H7A C7 H7B 109.5
C1 C7 H7C 109.5
H7A C7 H7C 109.5
H7B C7 H7C 109.5
C15 C8 O2 106.5(6)
C15 C8 C9 136.4(6)
O2 C8 C9 117.0(5)
C10 C9 C14 119.5(7)
C10 C9 C8 121.3(6)
C14 C9 C8 119.2(7)
C9 C10 C11 119.9(8)
C9 C10 H10 120.1
C11 C10 H10 120.1
C12 C11 C10 120.2(8)
C12 C11 H11 119.9
C10 C11 H11 119.9
C13 C12 C11 119.9(8)
C13 C12 H12 120.0
C11 C12 H12 120.0
C12 C13 C14 121.1(8)
C12 C13 H13 119.5
C14 C13 H13 119.5
C13 C14 C9 119.3(8)
C13 C14 H14 120.4
C9 C14 H14 120.4
C8 C15 N1 108.7(6)
C8 C15 Br1 130.5(5)
N1 C15 Br1 120.7(5)
O1 C16 O2 123.2(6)
O1 C16 N1 129.7(7)
O2 C16 N1 107.1(6)
C16 N1 C15 108.3(6)
C16 N1 C4 122.6(6)
C15 N1 C4 128.1(6)
C16 O2 C8 109.3(5)

loop_
_geom_bond_atom_site_label_1
_geom_bond_atom_site_label_2
_geom_bond_distance
Br1 C15 1.864(6)
C1 C2 1.339(11)
C1 C6 1.365(11)
C1 C7 1.511(11)
C2 C3 1.388(11)
C2 H2 0.9300
C3 C4 1.376(10)
C3 H3 0.9300
C4 C5 1.393(9)
C4 N1 1.435(8)
C5 C6 1.373(11)
C5 H5 0.9300
C6 H6 0.9300
C7 H7A 0.9600
C7 H7B 0.9600
C7 H7C 0.9600
C8 C15 1.346(9)
C8 O2 1.403(8)
C8 C9 1.460(10)
C9 C10 1.360(11)
C9 C14 1.399(9)
C10 C11 1.408(12)
C10 H10 0.9300
C11 C12 1.371(13)
C11 H11 0.9300
C12 C13 1.348(13)
C12 H12 0.9300
C13 C14 1.396(12)
C13 H13 0.9300
C14 H14 0.9300
C15 N1 1.384(9)
C16 O1 1.214(9)
C16 O2 1.353(9)
C16 N1 1.370(9)

loop_
_geom_torsion_atom_site_label_1
_geom_torsion_atom_site_label_2
_geom_torsion_atom_site_label_3
_geom_torsion_atom_site_label_4
_geom_torsion
C6 C1 C2 C3 0.9(12)
C7 C1 C2 C3 179.8(8)
C1 C2 C3 C4 -0.6(12)
C2 C3 C4 C5 -0.3(11)
C2 C3 C4 N1 179.7(7)
C3 C4 C5 C6 1.0(12)
N1 C4 C5 C6 -179.1(7)
C2 C1 C6 C5 -0.2(13)
C7 C1 C6 C5 -179.2(8)
C4 C5 C6 C1 -0.7(14)
C15 C8 C9 C10 -11.6(13)
O2 C8 C9 C10 171.8(7)
C15 C8 C9 C14 170.0(8)
O2 C8 C9 C14 -6.5(9)
C14 C9 C10 C11 -4.1(13)
C8 C9 C10 C11 177.6(8)
C9 C10 C11 C12 2.9(16)
C10 C11 C12 C13 -0.3(16)
C11 C12 C13 C14 -1.0(15)
C12 C13 C14 C9 -0.2(13)
C10 C9 C14 C13 2.8(12)
C8 C9 C14 C13 -178.9(7)
O2 C8 C15 N1 1.3(7)
C9 C8 C15 N1 -175.6(7)
O2 C8 C15 Br1 178.2(5)
C9 C8 C15 Br1 1.4(12)
O1 C16 N1 C15 179.9(7)
O2 C16 N1 C15 0.0(7)
O1 C16 N1 C4 10.7(12)
O2 C16 N1 C4 -169.2(6)
C8 C15 N1 C16 -0.8(8)
Br1 C15 N1 C16 -178.1(5)
C8 C15 N1 C4 167.7(6)
Br1 C15 N1 C4 -9.7(9)
C3 C4 N1 C16 -111.5(8)
C5 C4 N1 C16 68.6(9)
C3 C4 N1 C15 81.6(9)
C5 C4 N1 C15 -98.4(8)
O1 C16 O2 C8 -179.1(7)
N1 C16 O2 C8 0.8(7)
C15 C8 O2 C16 -1.3(7)
C9 C8 O2 C16 176.2(6)
